data_7717913
loop_
_publ_author_name
'Eilers, Marcel'
'B&#xfc;ltena, Saskia'
'Schwitalla, Kevin'
'Schmidtmann, Marc'
'Beckhaus, R&#xfc;diger'

_publ_section_title
;
 Synthesis, characterization and functionalization of titanium
 &#x3ba;<sup>1</sup><i>N</i> amidinato complexes from carbodiimides.
;
_journal_issue 5
_journal_name_full 'Dalton transactions (Cambridge, England : 2003)'
_journal_page_first 1972
_journal_page_last 1979
_journal_paper_doi 10.1039/d4dt03261f
_journal_volume 54
_journal_year 2025
_chemical_formula_structural Ti(C15H18)(C28H40N2)
_chemical_formula_sum 'C43 H58 N2 Ti'
_chemical_formula_weight 650.81
_space_group_crystal_system monoclinic
_space_group_IT_number 14
_space_group_name_Hall '-P 2ybc'
_space_group_name_H-M_alt 'P 1 21/c 1'
_atom_sites_solution_hydrogens difmap
_atom_sites_solution_primary direct
_atom_sites_solution_secondary difmap
_audit_creation_method SHELXL-2018/3
_audit_update_record
;
2024-11-14 deposited with the CCDC.	2024-12-10 downloaded from the CCDC.
;
_cell_angle_alpha 90
_cell_angle_beta 100.484(3)
_cell_angle_gamma 90
_cell_formula_units_Z 4
_cell_length_a 10.9348(5)
_cell_length_b 10.6136(5)
_cell_length_c 29.6984(13)
_cell_measurement_reflns_used 7312
_cell_measurement_temperature 100(2)
_cell_measurement_theta_max 66.19
_cell_measurement_theta_min 3.03
_cell_volume 3389.2(3)
_computing_cell_refinement 'Bruker SAINT V8.40A'
_computing_data_collection 'Bruker APEX3'
_computing_data_reduction 'Bruker SAINT V8.40A'
_computing_structure_refinement 'SHELXL-2018/3 (Sheldrick, 2018)'
_computing_structure_solution 'SHELXS-2013/1 (Sheldrick, 2013)'
_diffrn_ambient_temperature 100(2)
_diffrn_measured_fraction_theta_full 1.000
_diffrn_measured_fraction_theta_max 1.000
_diffrn_measurement_device_type 'Bruker Photon III CPAD'
_diffrn_measurement_method '\f and \w scans'
_diffrn_radiation_type CuK\a
_diffrn_radiation_wavelength 1.54178
_diffrn_reflns_av_R_equivalents 0.1106
_diffrn_reflns_av_unetI/netI 0.0491
_diffrn_reflns_Laue_measured_fraction_full 1.000
_diffrn_reflns_Laue_measured_fraction_max 1.000
_diffrn_reflns_limit_h_max 13
_diffrn_reflns_limit_h_min -13
_diffrn_reflns_limit_k_max 12
_diffrn_reflns_limit_k_min -12
_diffrn_reflns_limit_l_max 35
_diffrn_reflns_limit_l_min -35
_diffrn_reflns_number 64993
_diffrn_reflns_point_group_measured_fraction_full 1.000
_diffrn_reflns_point_group_measured_fraction_max 1.000
_diffrn_reflns_theta_full 66.593
_diffrn_reflns_theta_max 66.593
_diffrn_reflns_theta_min 3.026
_diffrn_source 'I\mS microfocus'
_exptl_absorpt_coefficient_mu 2.378
_exptl_absorpt_correction_T_max 1.0000
_exptl_absorpt_correction_T_min 0.8520
_exptl_absorpt_correction_type multi-scan
_exptl_absorpt_process_details 'SADABS-2016/2 (Sheldrick)'
_exptl_crystal_colour 'pale green'
_exptl_crystal_density_diffrn 1.275
_exptl_crystal_description plate
_exptl_crystal_F_000 1408
_exptl_crystal_size_max 0.060
_exptl_crystal_size_mid 0.040
_exptl_crystal_size_min 0.010
_refine_diff_density_max 0.633
_refine_diff_density_min -0.354
_refine_diff_density_rms 0.055
_refine_ls_extinction_method none
_refine_ls_goodness_of_fit_ref 1.046
_refine_ls_hydrogen_treatment constr
_refine_ls_matrix_type full
_refine_ls_number_parameters 415
_refine_ls_number_reflns 5981
_refine_ls_number_restraints 0
_refine_ls_restrained_S_all 1.046
_refine_ls_R_factor_all 0.0610
_refine_ls_R_factor_gt 0.0451
_refine_ls_shift/su_max 0.002
_refine_ls_shift/su_mean 0.000
_refine_ls_structure_factor_coef Fsqd
_refine_ls_weighting_details 'w=1/[\s^2^(Fo^2^)+(0.0600P)^2^+1.2000P] where P=(Fo^2^+2Fc^2^)/3'
_refine_ls_weighting_scheme calc
_refine_ls_wR_factor_gt 0.1089
_refine_ls_wR_factor_ref 0.1172
_reflns_Friedel_coverage 0.000
_reflns_number_gt 4782
_reflns_number_total 5981
_reflns_threshold_expression 'I > 2\s(I)'
_cod_data_source_file d4dt03261f2.cif
_cod_data_source_block 2b
_cod_original_sg_symbol_H-M 'P 21/c'
_cod_database_code 7717913
_shelx_shelxl_version_number 2018/3
_shelx_space_group_comment
;
The symmetry employed for this shelxl refinement is uniquely defined
by the following loop, which should always be used as a source of
symmetry information in preference to the above space-group names.
They are only intended as comments.
;
_shelx_estimated_absorpt_t_min 0.870
_shelx_estimated_absorpt_t_max 0.977

loop_
_space_group_symop_operation_xyz
'x, y, z'
'-x, y+1/2, -z+1/2'
'-x, -y, -z'
'x, -y-1/2, z-1/2'

loop_
_atom_site_label
_atom_site_type_symbol
_atom_site_fract_x
_atom_site_fract_y
_atom_site_fract_z
_atom_site_U_iso_or_equiv
_atom_site_adp_type
_atom_site_occupancy
_atom_site_site_symmetry_order
_atom_site_calc_flag
_atom_site_refinement_flags_posn
_atom_site_refinement_flags_adp
_atom_site_refinement_flags_occupancy
_atom_site_disorder_assembly
_atom_site_disorder_group
Ti1 Ti 0.45601(4) 0.04409(4) 0.64204(2) 0.02129(13) Uani 1 1 d . . . . .
N1 N 0.39627(17) 0.17995(17) 0.59417(6) 0.0217(4) Uani 1 1 d . . . . .
N2 N 0.42744(17) 0.40416(17) 0.61416(6) 0.0219(4) Uani 1 1 d . . . . .
C1 C 0.3209(2) -0.0946(2) 0.65516(8) 0.0253(5) Uani 1 1 d . . . . .
C2 C 0.4357(2) -0.1607(2) 0.66848(8) 0.0280(5) Uani 1 1 d . . . . .
H2 H 0.470109 -0.185819 0.698847 0.034 Uiso 1 1 calc R U . . .
C3 C 0.4899(2) -0.1830(2) 0.62980(8) 0.0300(5) Uani 1 1 d . . . . .
H3 H 0.567391 -0.223199 0.629658 0.036 Uiso 1 1 calc R U . . .
C4 C 0.4088(2) -0.1350(2) 0.59125(8) 0.0317(6) Uani 1 1 d . . . . .
H4 H 0.422569 -0.136477 0.560586 0.038 Uiso 1 1 calc R U . . .
C5 C 0.3045(2) -0.0849(2) 0.60599(8) 0.0267(5) Uani 1 1 d . . . . .
H5 H 0.233849 -0.050012 0.586632 0.032 Uiso 1 1 calc R U . . .
C6 C 0.2823(2) 0.0026(2) 0.68271(8) 0.0252(5) Uani 1 1 d . . . . .
C7 C 0.1583(2) 0.0688(2) 0.66615(8) 0.0285(5) Uani 1 1 d . . . . .
H7 H 0.146686 0.082342 0.632315 0.034 Uiso 1 1 calc R U . . .
C8 C 0.1544(2) 0.1959(2) 0.69023(8) 0.0308(5) Uani 1 1 d . . . . .
H8A H 0.221587 0.250962 0.683201 0.037 Uiso 1 1 calc R U . . .
H8B H 0.073814 0.237870 0.678944 0.037 Uiso 1 1 calc R U . . .
C9 C 0.1709(2) 0.1760(2) 0.74204(8) 0.0320(5) Uani 1 1 d . . . . .
H9 H 0.168170 0.259296 0.757569 0.038 Uiso 1 1 calc R U . . .
C10 C 0.2971(2) 0.1138(2) 0.75867(8) 0.0308(5) Uani 1 1 d . . . . .
H10A H 0.309832 0.101273 0.792230 0.037 Uiso 1 1 calc R U . . .
H10B H 0.364239 0.169204 0.751844 0.037 Uiso 1 1 calc R U . . .
C11 C 0.3024(2) -0.0141(2) 0.73468(8) 0.0266(5) Uani 1 1 d . . . . .
H11 H 0.384615 -0.055270 0.745817 0.032 Uiso 1 1 calc R U . . .
C12 C 0.0526(2) -0.0154(2) 0.67714(8) 0.0312(5) Uani 1 1 d . . . . .
H12A H -0.028716 0.025516 0.666082 0.037 Uiso 1 1 calc R U . . .
H12B H 0.053333 -0.097468 0.661380 0.037 Uiso 1 1 calc R U . . .
C13 C 0.0665(2) 0.0915(2) 0.75292(9) 0.0350(6) Uani 1 1 d . . . . .
H13A H -0.015043 0.132378 0.742210 0.042 Uiso 1 1 calc R U . . .
H13B H 0.076740 0.079008 0.786432 0.042 Uiso 1 1 calc R U . . .
C14 C 0.1966(2) -0.0988(2) 0.74542(8) 0.0303(5) Uani 1 1 d . . . . .
H14A H 0.198892 -0.181155 0.729979 0.036 Uiso 1 1 calc R U . . .
H14B H 0.208440 -0.113910 0.778828 0.036 Uiso 1 1 calc R U . . .
C15 C 0.0705(2) -0.0361(2) 0.72908(8) 0.0319(5) Uani 1 1 d . . . . .
H15 H 0.002698 -0.091533 0.736316 0.038 Uiso 1 1 calc R U . . .
C16 C 0.6251(2) 0.1860(2) 0.64850(7) 0.0225(5) Uani 1 1 d . . . . .
C17 C 0.6733(2) 0.0613(2) 0.65211(8) 0.0253(5) Uani 1 1 d . . . . .
H17 H 0.714118 0.020395 0.630514 0.030 Uiso 1 1 calc R U . . .
C18 C 0.6500(2) 0.0088(2) 0.69339(8) 0.0286(5) Uani 1 1 d . . . . .
H18 H 0.674603 -0.072788 0.704750 0.034 Uiso 1 1 calc R U . . .
C19 C 0.5846(2) 0.0972(2) 0.71480(7) 0.0264(5) Uani 1 1 d . . . . .
H19 H 0.555613 0.085508 0.742782 0.032 Uiso 1 1 calc R U . . .
C20 C 0.5696(2) 0.2061(2) 0.68757(7) 0.0238(5) Uani 1 1 d . . . . .
H20 H 0.528917 0.281115 0.694198 0.029 Uiso 1 1 calc R U . . .
C21 C 0.6068(2) 0.2780(2) 0.60847(7) 0.0217(5) Uani 1 1 d . . . . .
C22 C 0.6813(2) 0.4020(2) 0.62019(7) 0.0230(5) Uani 1 1 d . . . . .
H22 H 0.661045 0.438299 0.649029 0.028 Uiso 1 1 calc R U . . .
C23 C 0.6495(2) 0.4992(2) 0.58137(8) 0.0256(5) Uani 1 1 d . . . . .
H23A H 0.560171 0.521096 0.577028 0.031 Uiso 1 1 calc R U . . .
H23B H 0.698511 0.576977 0.589495 0.031 Uiso 1 1 calc R U . . .
C24 C 0.6795(2) 0.4439(2) 0.53694(8) 0.0273(5) Uani 1 1 d . . . . .
H24 H 0.654925 0.505505 0.511418 0.033 Uiso 1 1 calc R U . . .
C25 C 0.6075(2) 0.3206(2) 0.52541(7) 0.0258(5) Uani 1 1 d . . . . .
H25A H 0.626010 0.285734 0.496462 0.031 Uiso 1 1 calc R U . . .
H25B H 0.517092 0.337336 0.521088 0.031 Uiso 1 1 calc R U . . .
C26 C 0.6444(2) 0.2242(2) 0.56426(7) 0.0239(5) Uani 1 1 d . . . . .
H26 H 0.599215 0.143278 0.555816 0.029 Uiso 1 1 calc R U . . .
C27 C 0.8211(2) 0.3740(2) 0.62719(8) 0.0264(5) Uani 1 1 d . . . . .
H27A H 0.868624 0.451934 0.636685 0.032 Uiso 1 1 calc R U . . .
H27B H 0.843229 0.310714 0.651795 0.032 Uiso 1 1 calc R U . . .
C28 C 0.8191(2) 0.4190(2) 0.54340(8) 0.0297(5) Uani 1 1 d . . . . .
H28A H 0.865525 0.498723 0.550761 0.036 Uiso 1 1 calc R U . . .
H28B H 0.840291 0.384634 0.514793 0.036 Uiso 1 1 calc R U . . .
C29 C 0.7847(2) 0.2016(2) 0.57004(8) 0.0258(5) Uani 1 1 d . . . . .
H29A H 0.810563 0.138153 0.594352 0.031 Uiso 1 1 calc R U . . .
H29B H 0.804878 0.168277 0.541117 0.031 Uiso 1 1 calc R U . . .
C30 C 0.8556(2) 0.3241(2) 0.58270(8) 0.0266(5) Uani 1 1 d . . . . .
H30 H 0.947075 0.307567 0.587448 0.032 Uiso 1 1 calc R U . . .
C31 C 0.4655(2) 0.2964(2) 0.60397(7) 0.0206(5) Uani 1 1 d . . . . .
C32 C 0.3076(2) 0.1927(2) 0.54925(7) 0.0231(5) Uani 1 1 d . . . . .
H32 H 0.322169 0.279280 0.538038 0.028 Uiso 1 1 calc R U . . .
C33 C 0.3371(2) 0.1031(2) 0.51194(7) 0.0271(5) Uani 1 1 d . . . . .
H33A H 0.427422 0.105062 0.511580 0.033 Uiso 1 1 calc R U . . .
H33B H 0.314345 0.015848 0.518868 0.033 Uiso 1 1 calc R U . . .
C34 C 0.2646(2) 0.1422(2) 0.46481(8) 0.0311(5) Uani 1 1 d . . . . .
H34A H 0.291970 0.227103 0.457014 0.037 Uiso 1 1 calc R U . . .
H34B H 0.283078 0.082494 0.441324 0.037 Uiso 1 1 calc R U . . .
C35 C 0.1250(2) 0.1439(3) 0.46423(8) 0.0344(6) Uani 1 1 d . . . . .
H35A H 0.095489 0.056762 0.467599 0.041 Uiso 1 1 calc R U . . .
H35B H 0.081419 0.176955 0.434427 0.041 Uiso 1 1 calc R U . . .
C36 C 0.0934(2) 0.2256(2) 0.50287(8) 0.0301(5) Uani 1 1 d . . . . .
H36A H 0.003436 0.218425 0.503456 0.036 Uiso 1 1 calc R U . . .
H36B H 0.111484 0.314882 0.496947 0.036 Uiso 1 1 calc R U . . .
C37 C 0.1679(2) 0.1864(2) 0.54946(7) 0.0260(5) Uani 1 1 d . . . . .
H37A H 0.147393 0.242910 0.573531 0.031 Uiso 1 1 calc R U . . .
H37B H 0.144985 0.099372 0.556630 0.031 Uiso 1 1 calc R U . . .
C38 C 0.3024(2) 0.4322(2) 0.62062(7) 0.0216(5) Uani 1 1 d . . . . .
H38 H 0.252459 0.352905 0.619169 0.026 Uiso 1 1 calc R U . . .
C39 C 0.2416(2) 0.5243(2) 0.58356(8) 0.0274(5) Uani 1 1 d . . . . .
H39A H 0.296659 0.598166 0.583117 0.033 Uiso 1 1 calc R U . . .
H39B H 0.231693 0.482653 0.553278 0.033 Uiso 1 1 calc R U . . .
C40 C 0.1156(2) 0.5683(2) 0.59172(8) 0.0309(5) Uani 1 1 d . . . . .
H40A H 0.058021 0.495602 0.588829 0.037 Uiso 1 1 calc R U . . .
H40B H 0.081408 0.630585 0.567912 0.037 Uiso 1 1 calc R U . . .
C41 C 0.1226(2) 0.6277(2) 0.63863(8) 0.0297(5) Uani 1 1 d . . . . .
H41A H 0.037583 0.648236 0.643448 0.036 Uiso 1 1 calc R U . . .
H41B H 0.170575 0.707110 0.640140 0.036 Uiso 1 1 calc R U . . .
C42 C 0.1844(2) 0.5388(2) 0.67635(8) 0.0296(5) Uani 1 1 d . . . . .
H42A H 0.195172 0.582653 0.706237 0.035 Uiso 1 1 calc R U . . .
H42B H 0.130124 0.464812 0.677762 0.035 Uiso 1 1 calc R U . . .
C43 C 0.3106(2) 0.4947(2) 0.66771(7) 0.0253(5) Uani 1 1 d . . . . .
H43A H 0.346205 0.433863 0.691839 0.030 Uiso 1 1 calc R U . . .
H43B H 0.367567 0.567842 0.669793 0.030 Uiso 1 1 calc R U . . .

loop_
_atom_site_aniso_label
_atom_site_aniso_U_11
_atom_site_aniso_U_22
_atom_site_aniso_U_33
_atom_site_aniso_U_23
_atom_site_aniso_U_13
_atom_site_aniso_U_12
Ti1 0.0283(2) 0.0171(2) 0.0181(2) 0.00135(15) 0.00312(15) -0.00061(16)
N1 0.0264(10) 0.0188(9) 0.0191(9) 0.0003(7) 0.0025(7) 0.0010(7)
N2 0.0266(10) 0.0209(10) 0.0179(9) 0.0011(7) 0.0037(7) -0.0001(8)
C1 0.0291(12) 0.0201(11) 0.0267(12) 0.0042(9) 0.0053(9) -0.0039(9)
C2 0.0367(13) 0.0185(12) 0.0285(12) 0.0026(9) 0.0053(10) -0.0026(10)
C3 0.0377(14) 0.0176(11) 0.0357(13) -0.0003(10) 0.0094(11) 0.0011(10)
C4 0.0491(16) 0.0203(12) 0.0258(12) -0.0043(10) 0.0074(11) -0.0029(10)
C5 0.0336(13) 0.0192(11) 0.0258(12) 0.0002(9) 0.0014(10) -0.0049(9)
C6 0.0274(12) 0.0224(11) 0.0254(11) 0.0053(9) 0.0035(9) -0.0012(9)
C7 0.0329(13) 0.0309(13) 0.0220(11) 0.0065(10) 0.0055(10) 0.0010(10)
C8 0.0337(13) 0.0269(13) 0.0329(13) 0.0075(10) 0.0089(10) 0.0038(10)
C9 0.0401(14) 0.0236(12) 0.0345(13) -0.0007(10) 0.0127(11) 0.0032(11)
C10 0.0385(14) 0.0291(13) 0.0253(12) 0.0013(10) 0.0071(10) -0.0021(11)
C11 0.0313(13) 0.0244(12) 0.0241(12) 0.0044(9) 0.0052(10) 0.0005(10)
C12 0.0309(13) 0.0286(13) 0.0338(13) 0.0019(10) 0.0048(10) 0.0008(10)
C13 0.0397(15) 0.0345(14) 0.0334(13) 0.0040(11) 0.0135(11) 0.0003(11)
C14 0.0406(14) 0.0262(12) 0.0246(12) 0.0071(10) 0.0077(10) -0.0016(10)
C15 0.0350(14) 0.0291(13) 0.0334(13) 0.0059(10) 0.0106(11) -0.0041(10)
C16 0.0242(11) 0.0213(11) 0.0210(11) 0.0004(9) 0.0014(9) -0.0018(9)
C17 0.0255(12) 0.0230(12) 0.0271(12) 0.0019(9) 0.0042(9) 0.0013(9)
C18 0.0311(13) 0.0253(12) 0.0267(12) 0.0067(10) -0.0021(10) -0.0002(10)
C19 0.0298(12) 0.0311(13) 0.0167(11) 0.0022(9) -0.0005(9) -0.0049(10)
C20 0.0284(12) 0.0222(11) 0.0195(11) -0.0014(9) 0.0009(9) -0.0025(9)
C21 0.0271(12) 0.0191(11) 0.0190(11) -0.0001(8) 0.0042(9) -0.0020(9)
C22 0.0294(12) 0.0198(11) 0.0201(11) -0.0017(9) 0.0051(9) -0.0024(9)
C23 0.0303(12) 0.0194(11) 0.0276(12) 0.0027(9) 0.0064(10) -0.0004(9)
C24 0.0323(13) 0.0277(12) 0.0227(11) 0.0064(9) 0.0071(10) 0.0006(10)
C25 0.0304(12) 0.0275(12) 0.0191(11) 0.0006(9) 0.0036(9) 0.0010(10)
C26 0.0333(13) 0.0211(11) 0.0177(10) -0.0011(9) 0.0053(9) -0.0008(9)
C27 0.0305(12) 0.0258(12) 0.0224(11) 0.0014(9) 0.0034(9) -0.0047(10)
C28 0.0321(13) 0.0317(13) 0.0263(12) 0.0053(10) 0.0078(10) -0.0011(10)
C29 0.0310(13) 0.0258(12) 0.0215(11) -0.0001(9) 0.0070(9) 0.0014(10)
C30 0.0254(12) 0.0282(12) 0.0269(12) 0.0029(10) 0.0064(9) 0.0010(10)
C31 0.0305(12) 0.0183(11) 0.0133(10) 0.0028(8) 0.0045(9) -0.0014(9)
C32 0.0315(12) 0.0196(11) 0.0170(10) 0.0009(9) 0.0015(9) -0.0006(9)
C33 0.0330(13) 0.0265(12) 0.0215(11) -0.0044(9) 0.0041(9) 0.0006(10)
C34 0.0455(15) 0.0288(13) 0.0186(11) -0.0019(10) 0.0048(10) 0.0002(11)
C35 0.0439(15) 0.0324(14) 0.0231(12) -0.0019(10) -0.0041(11) 0.0030(11)
C36 0.0336(13) 0.0305(13) 0.0242(12) 0.0005(10) -0.0006(10) 0.0041(10)
C37 0.0310(13) 0.0249(12) 0.0210(11) 0.0008(9) 0.0018(9) -0.0003(10)
C38 0.0269(12) 0.0182(11) 0.0195(10) 0.0006(8) 0.0034(9) -0.0005(9)
C39 0.0348(13) 0.0262(12) 0.0207(11) 0.0029(9) 0.0036(10) 0.0020(10)
C40 0.0312(13) 0.0279(13) 0.0317(13) 0.0062(10) 0.0008(10) 0.0031(10)
C41 0.0294(13) 0.0213(12) 0.0400(14) 0.0001(10) 0.0109(11) 0.0011(10)
C42 0.0343(13) 0.0276(13) 0.0279(12) -0.0025(10) 0.0087(10) 0.0017(10)
C43 0.0316(13) 0.0228(12) 0.0211(11) -0.0005(9) 0.0039(9) 0.0005(9)

loop_
_atom_type_symbol
_atom_type_description
_atom_type_scat_dispersion_real
_atom_type_scat_dispersion_imag
_atom_type_scat_source
C C 0.0181 0.0091 'International Tables Vol C Tables 4.2.6.8 and 6.1.1.4'
H H 0.0000 0.0000 'International Tables Vol C Tables 4.2.6.8 and 6.1.1.4'
N N 0.0311 0.0180 'International Tables Vol C Tables 4.2.6.8 and 6.1.1.4'
Ti Ti 0.2191 1.8069 'International Tables Vol C Tables 4.2.6.8 and 6.1.1.4'

loop_
_geom_angle_atom_site_label_1
_geom_angle_atom_site_label_2
_geom_angle_atom_site_label_3
_geom_angle
_geom_angle_site_symmetry_1
_geom_angle_site_symmetry_3
_geom_angle_publ_flag
N1 Ti1 C1 117.45(8) . . ?
N1 Ti1 C5 89.09(8) . . ?
C1 Ti1 C5 37.90(8) . . ?
N1 Ti1 C2 148.36(8) . . ?
C1 Ti1 C2 36.76(9) . . ?
C5 Ti1 C2 59.31(8) . . ?
N1 Ti1 C17 102.80(8) . . ?
C1 Ti1 C17 137.40(8) . . ?
C5 Ti1 C17 138.10(9) . . ?
C2 Ti1 C17 100.68(8) . . ?
N1 Ti1 C16 75.74(7) . . ?
C1 Ti1 C16 164.76(8) . . ?
C5 Ti1 C16 156.62(8) . . ?
C2 Ti1 C16 133.32(8) . . ?
C17 Ti1 C16 35.12(8) . . ?
N1 Ti1 C20 87.33(7) . . ?
C1 Ti1 C20 133.37(8) . . ?
C5 Ti1 C20 164.37(9) . . ?
C2 Ti1 C20 123.41(8) . . ?
C17 Ti1 C20 57.48(8) . . ?
C16 Ti1 C20 34.74(8) . . ?
N1 Ti1 C18 133.09(8) . . ?
C1 Ti1 C18 109.33(9) . . ?
C5 Ti1 C18 133.70(8) . . ?
C2 Ti1 C18 76.63(8) . . ?
C17 Ti1 C18 34.51(8) . . ?
C16 Ti1 C18 57.43(8) . . ?
C20 Ti1 C18 56.37(8) . . ?
N1 Ti1 C19 121.07(8) . . ?
C1 Ti1 C19 107.55(8) . . ?
C5 Ti1 C19 145.06(8) . . ?
C2 Ti1 C19 89.54(8) . . ?
C17 Ti1 C19 57.17(8) . . ?
C16 Ti1 C19 57.36(8) . . ?
C20 Ti1 C19 33.90(8) . . ?
C18 Ti1 C19 33.73(8) . . ?
N1 Ti1 C4 96.63(8) . . ?
C1 Ti1 C4 60.31(9) . . ?
C5 Ti1 C4 34.52(9) . . ?
C2 Ti1 C4 57.08(8) . . ?
C17 Ti1 C4 103.68(9) . . ?
C16 Ti1 C4 128.68(8) . . ?
C20 Ti1 C4 161.11(9) . . ?
C18 Ti1 C4 109.62(9) . . ?
C19 Ti1 C4 139.62(9) . . ?
N1 Ti1 C6 106.78(8) . . ?
C1 Ti1 C6 35.10(8) . . ?
C5 Ti1 C6 63.98(8) . . ?
C2 Ti1 C6 62.67(8) . . ?
C17 Ti1 C6 143.37(8) . . ?
C16 Ti1 C6 137.17(8) . . ?
C20 Ti1 C6 102.61(8) . . ?
C18 Ti1 C6 109.28(8) . . ?
C19 Ti1 C6 88.77(8) . . ?
C4 Ti1 C6 93.95(8) . . ?
N1 Ti1 C3 128.42(8) . . ?
C1 Ti1 C3 59.39(9) . . ?
C5 Ti1 C3 57.15(9) . . ?
C2 Ti1 C3 33.79(8) . . ?
C17 Ti1 C3 85.38(8) . . ?
C16 Ti1 C3 119.76(8) . . ?
C20 Ti1 C3 135.00(8) . . ?
C18 Ti1 C3 78.65(8) . . ?
C19 Ti1 C3 106.24(8) . . ?
C4 Ti1 C3 33.42(8) . . ?
C6 Ti1 C3 92.70(8) . . ?
C31 N1 C32 109.24(16) . . ?
C31 N1 Ti1 111.83(13) . . ?
C32 N1 Ti1 138.70(14) . . ?
C31 N2 C38 125.10(19) . . ?
C6 C1 C2 122.2(2) . . ?
C6 C1 C5 122.2(2) . . ?
C2 C1 C5 104.9(2) . . ?
C6 C1 Ti1 83.94(14) . . ?
C2 C1 Ti1 77.91(13) . . ?
C5 C1 Ti1 74.54(13) . . ?
C3 C2 C1 109.6(2) . . ?
C3 C2 Ti1 78.55(13) . . ?
C1 C2 Ti1 65.32(12) . . ?
C3 C2 H2 125.2 . . ?
C1 C2 H2 125.2 . . ?
Ti1 C2 H2 122.3 . . ?
C2 C3 C4 107.9(2) . . ?
C2 C3 Ti1 67.66(13) . . ?
C4 C3 Ti1 71.27(13) . . ?
C2 C3 H3 126.1 . . ?
C4 C3 H3 126.1 . . ?
Ti1 C3 H3 126.6 . . ?
C5 C4 C3 108.1(2) . . ?
C5 C4 Ti1 66.47(13) . . ?
C3 C4 Ti1 75.31(14) . . ?
C5 C4 H4 125.9 . . ?
C3 C4 H4 125.9 . . ?
Ti1 C4 H4 123.8 . . ?
C4 C5 C1 109.3(2) . . ?
C4 C5 Ti1 79.01(14) . . ?
C1 C5 Ti1 67.57(12) . . ?
C4 C5 H5 125.3 . . ?
C1 C5 H5 125.3 . . ?
Ti1 C5 H5 119.7 . . ?
C1 C6 C7 119.1(2) . . ?
C1 C6 C11 119.4(2) . . ?
C7 C6 C11 109.56(19) . . ?
C1 C6 Ti1 60.96(12) . . ?
C7 C6 Ti1 118.53(14) . . ?
C11 C6 Ti1 122.17(15) . . ?
C6 C7 C8 110.7(2) . . ?
C6 C7 C12 108.76(19) . . ?
C8 C7 C12 109.01(19) . . ?
C6 C7 H7 109.5 . . ?
C8 C7 H7 109.5 . . ?
C12 C7 H7 109.5 . . ?
C9 C8 C7 109.85(19) . . ?
C9 C8 H8A 109.7 . . ?
C7 C8 H8A 109.7 . . ?
C9 C8 H8B 109.7 . . ?
C7 C8 H8B 109.7 . . ?
H8A C8 H8B 108.2 . . ?
C10 C9 C8 108.59(19) . . ?
C10 C9 C13 110.1(2) . . ?
C8 C9 C13 109.7(2) . . ?
C10 C9 H9 109.5 . . ?
C8 C9 H9 109.5 . . ?
C13 C9 H9 109.5 . . ?
C9 C10 C11 109.8(2) . . ?
C9 C10 H10A 109.7 . . ?
C11 C10 H10A 109.7 . . ?
C9 C10 H10B 109.7 . . ?
C11 C10 H10B 109.7 . . ?
H10A C10 H10B 108.2 . . ?
C6 C11 C10 110.74(19) . . ?
C6 C11 C14 107.49(19) . . ?
C10 C11 C14 108.95(19) . . ?
C6 C11 H11 109.9 . . ?
C10 C11 H11 109.9 . . ?
C14 C11 H11 109.9 . . ?
C15 C12 C7 109.4(2) . . ?
C15 C12 H12A 109.8 . . ?
C7 C12 H12A 109.8 . . ?
C15 C12 H12B 109.8 . . ?
C7 C12 H12B 109.8 . . ?
H12A C12 H12B 108.2 . . ?
C9 C13 C15 109.5(2) . . ?
C9 C13 H13A 109.8 . . ?
C15 C13 H13A 109.8 . . ?
C9 C13 H13B 109.8 . . ?
C15 C13 H13B 109.8 . . ?
H13A C13 H13B 108.2 . . ?
C15 C14 C11 110.36(19) . . ?
C15 C14 H14A 109.6 . . ?
C11 C14 H14A 109.6 . . ?
C15 C14 H14B 109.6 . . ?
C11 C14 H14B 109.6 . . ?
H14A C14 H14B 108.1 . . ?
C14 C15 C13 109.8(2) . . ?
C14 C15 C12 108.9(2) . . ?
C13 C15 C12 109.2(2) . . ?
C14 C15 H15 109.7 . . ?
C13 C15 H15 109.7 . . ?
C12 C15 H15 109.7 . . ?
C20 C16 C17 106.62(19) . . ?
C20 C16 C21 121.8(2) . . ?
C17 C16 C21 130.5(2) . . ?
C20 C16 Ti1 73.62(13) . . ?
C17 C16 Ti1 71.76(13) . . ?
C21 C16 Ti1 110.79(14) . . ?
C18 C17 C16 108.1(2) . . ?
C18 C17 Ti1 75.02(14) . . ?
C16 C17 Ti1 73.12(13) . . ?
C18 C17 H17 126.0 . . ?
C16 C17 H17 126.0 . . ?
Ti1 C17 H17 117.8 . . ?
C19 C18 C17 108.5(2) . . ?
C19 C18 Ti1 73.69(13) . . ?
C17 C18 Ti1 70.47(13) . . ?
C19 C18 H18 125.7 . . ?
C17 C18 H18 125.7 . . ?
Ti1 C18 H18 121.8 . . ?
C18 C19 C20 107.8(2) . . ?
C18 C19 Ti1 72.57(13) . . ?
C20 C19 Ti1 71.89(12) . . ?
C18 C19 H19 126.1 . . ?
C20 C19 H19 126.1 . . ?
Ti1 C19 H19 121.2 . . ?
C19 C20 C16 108.9(2) . . ?
C19 C20 Ti1 74.21(13) . . ?
C16 C20 Ti1 71.65(12) . . ?
C19 C20 H20 125.5 . . ?
C16 C20 H20 125.5 . . ?
Ti1 C20 H20 120.3 . . ?
C16 C21 C31 97.86(16) . . ?
C16 C21 C26 114.00(18) . . ?
C31 C21 C26 112.91(17) . . ?
C16 C21 C22 112.28(17) . . ?
C31 C21 C22 112.87(18) . . ?
C26 C21 C22 106.95(17) . . ?
C27 C22 C23 108.36(18) . . ?
C27 C22 C21 109.58(18) . . ?
C23 C22 C21 111.24(18) . . ?
C27 C22 H22 109.2 . . ?
C23 C22 H22 109.2 . . ?
C21 C22 H22 109.2 . . ?
C24 C23 C22 109.53(18) . . ?
C24 C23 H23A 109.8 . . ?
C22 C23 H23A 109.8 . . ?
C24 C23 H23B 109.8 . . ?
C22 C23 H23B 109.8 . . ?
H23A C23 H23B 108.2 . . ?
C28 C24 C23 108.87(19) . . ?
C28 C24 C25 109.9(2) . . ?
C23 C24 C25 109.73(18) . . ?
C28 C24 H24 109.4 . . ?
C23 C24 H24 109.4 . . ?
C25 C24 H24 109.4 . . ?
C24 C25 C26 110.24(18) . . ?
C24 C25 H25A 109.6 . . ?
C26 C25 H25A 109.6 . . ?
C24 C25 H25B 109.6 . . ?
C26 C25 H25B 109.6 . . ?
H25A C25 H25B 108.1 . . ?
C29 C26 C25 107.96(18) . . ?
C29 C26 C21 112.13(18) . . ?
C25 C26 C21 108.41(18) . . ?
C29 C26 H26 109.4 . . ?
C25 C26 H26 109.4 . . ?
C21 C26 H26 109.4 . . ?
C30 C27 C22 110.23(18) . . ?
C30 C27 H27A 109.6 . . ?
C22 C27 H27A 109.6 . . ?
C30 C27 H27B 109.6 . . ?
C22 C27 H27B 109.6 . . ?
H27A C27 H27B 108.1 . . ?
C24 C28 C30 108.88(18) . . ?
C24 C28 H28A 109.9 . . ?
C30 C28 H28A 109.9 . . ?
C24 C28 H28B 109.9 . . ?
C30 C28 H28B 109.9 . . ?
H28A C28 H28B 108.3 . . ?
C30 C29 C26 110.34(19) . . ?
C30 C29 H29A 109.6 . . ?
C26 C29 H29A 109.6 . . ?
C30 C29 H29B 109.6 . . ?
C26 C29 H29B 109.6 . . ?
H29A C29 H29B 108.1 . . ?
C29 C30 C27 108.29(18) . . ?
C29 C30 C28 108.75(19) . . ?
C27 C30 C28 110.9(2) . . ?
C29 C30 H30 109.6 . . ?
C27 C30 H30 109.6 . . ?
C28 C30 H30 109.6 . . ?
N2 C31 N1 129.2(2) . . ?
N2 C31 C21 117.43(19) . . ?
N1 C31 C21 112.84(17) . . ?
N1 C32 C37 118.33(18) . . ?
N1 C32 C33 113.39(18) . . ?
C37 C32 C33 108.43(18) . . ?
N1 C32 H32 105.2 . . ?
C37 C32 H32 105.2 . . ?
C33 C32 H32 105.2 . . ?
C34 C33 C32 110.39(19) . . ?
C34 C33 H33A 109.6 . . ?
C32 C33 H33A 109.6 . . ?
C34 C33 H33B 109.6 . . ?
C32 C33 H33B 109.6 . . ?
H33A C33 H33B 108.1 . . ?
C35 C34 C33 111.31(19) . . ?
C35 C34 H34A 109.4 . . ?
C33 C34 H34A 109.4 . . ?
C35 C34 H34B 109.4 . . ?
C33 C34 H34B 109.4 . . ?
H34A C34 H34B 108.0 . . ?
C34 C35 C36 111.2(2) . . ?
C34 C35 H35A 109.4 . . ?
C36 C35 H35A 109.4 . . ?
C34 C35 H35B 109.4 . . ?
C36 C35 H35B 109.4 . . ?
H35A C35 H35B 108.0 . . ?
C35 C36 C37 111.6(2) . . ?
C35 C36 H36A 109.3 . . ?
C37 C36 H36A 109.3 . . ?
C35 C36 H36B 109.3 . . ?
C37 C36 H36B 109.3 . . ?
H36A C36 H36B 108.0 . . ?
C32 C37 C36 110.61(19) . . ?
C32 C37 H37A 109.5 . . ?
C36 C37 H37A 109.5 . . ?
C32 C37 H37B 109.5 . . ?
C36 C37 H37B 109.5 . . ?
H37A C37 H37B 108.1 . . ?
N2 C38 C39 109.47(17) . . ?
N2 C38 C43 108.06(18) . . ?
C39 C38 C43 108.95(18) . . ?
N2 C38 H38 110.1 . . ?
C39 C38 H38 110.1 . . ?
C43 C38 H38 110.1 . . ?
C40 C39 C38 111.75(18) . . ?
C40 C39 H39A 109.3 . . ?
C38 C39 H39A 109.3 . . ?
C40 C39 H39B 109.3 . . ?
C38 C39 H39B 109.3 . . ?
H39A C39 H39B 107.9 . . ?
C39 C40 C41 112.3(2) . . ?
C39 C40 H40A 109.1 . . ?
C41 C40 H40A 109.1 . . ?
C39 C40 H40B 109.1 . . ?
C41 C40 H40B 109.1 . . ?
H40A C40 H40B 107.9 . . ?
C40 C41 C42 111.04(19) . . ?
C40 C41 H41A 109.4 . . ?
C42 C41 H41A 109.4 . . ?
C40 C41 H41B 109.4 . . ?
C42 C41 H41B 109.4 . . ?
H41A C41 H41B 108.0 . . ?
C43 C42 C41 111.15(19) . . ?
C43 C42 H42A 109.4 . . ?
C41 C42 H42A 109.4 . . ?
C43 C42 H42B 109.4 . . ?
C41 C42 H42B 109.4 . . ?
H42A C42 H42B 108.0 . . ?
C42 C43 C38 112.45(19) . . ?
C42 C43 H43A 109.1 . . ?
C38 C43 H43A 109.1 . . ?
C42 C43 H43B 109.1 . . ?
C38 C43 H43B 109.1 . . ?
H43A C43 H43B 107.8 . . ?

loop_
_geom_bond_atom_site_label_1
_geom_bond_atom_site_label_2
_geom_bond_distance
_geom_bond_site_symmetry_2
_geom_bond_publ_flag
Ti1 N1 2.0466(18) . ?
Ti1 C1 2.171(2) . ?
Ti1 C5 2.263(2) . ?
Ti1 C2 2.336(2) . ?
Ti1 C17 2.348(2) . ?
Ti1 C16 2.365(2) . ?
Ti1 C20 2.391(2) . ?
Ti1 C18 2.406(2) . ?
Ti1 C19 2.421(2) . ?
Ti1 C4 2.423(2) . ?
Ti1 C6 2.469(2) . ?
Ti1 C3 2.475(2) . ?
N1 C31 1.451(3) . ?
N1 C32 1.506(3) . ?
N2 C31 1.272(3) . ?
N2 C38 1.445(3) . ?
C1 C6 1.428(3) . ?
C1 C2 1.430(3) . ?
C1 C5 1.442(3) . ?
C2 C3 1.405(3) . ?
C2 H2 0.9500 . ?
C3 C4 1.409(4) . ?
C3 H3 0.9500 . ?
C4 C5 1.399(4) . ?
C4 H4 0.9500 . ?
C5 H5 0.9500 . ?
C6 C7 1.527(3) . ?
C6 C11 1.529(3) . ?
C7 C8 1.531(3) . ?
C7 C12 1.542(3) . ?
C7 H7 1.0000 . ?
C8 C9 1.531(3) . ?
C8 H8A 0.9900 . ?
C8 H8B 0.9900 . ?
C9 C10 1.528(4) . ?
C9 C13 1.532(4) . ?
C9 H9 1.0000 . ?
C10 C11 1.539(3) . ?
C10 H10A 0.9900 . ?
C10 H10B 0.9900 . ?
C11 C14 1.544(3) . ?
C11 H11 1.0000 . ?
C12 C15 1.535(3) . ?
C12 H12A 0.9900 . ?
C12 H12B 0.9900 . ?
C13 C15 1.533(4) . ?
C13 H13A 0.9900 . ?
C13 H13B 0.9900 . ?
C14 C15 1.529(4) . ?
C14 H14A 0.9900 . ?
C14 H14B 0.9900 . ?
C15 H15 1.0000 . ?
C16 C20 1.420(3) . ?
C16 C17 1.422(3) . ?
C16 C21 1.523(3) . ?
C17 C18 1.411(3) . ?
C17 H17 0.9500 . ?
C18 C19 1.401(3) . ?
C18 H18 0.9500 . ?
C19 C20 1.403(3) . ?
C19 H19 0.9500 . ?
C20 H20 0.9500 . ?
C21 C31 1.538(3) . ?
C21 C26 1.554(3) . ?
C21 C22 1.554(3) . ?
C22 C27 1.534(3) . ?
C22 C23 1.538(3) . ?
C22 H22 1.0000 . ?
C23 C24 1.533(3) . ?
C23 H23A 0.9900 . ?
C23 H23B 0.9900 . ?
C24 C28 1.527(3) . ?
C24 C25 1.533(3) . ?
C24 H24 1.0000 . ?
C25 C26 1.540(3) . ?
C25 H25A 0.9900 . ?
C25 H25B 0.9900 . ?
C26 C29 1.532(3) . ?
C26 H26 1.0000 . ?
C27 C30 1.533(3) . ?
C27 H27A 0.9900 . ?
C27 H27B 0.9900 . ?
C28 C30 1.539(3) . ?
C28 H28A 0.9900 . ?
C28 H28B 0.9900 . ?
C29 C30 1.525(3) . ?
C29 H29A 0.9900 . ?
C29 H29B 0.9900 . ?
C30 H30 1.0000 . ?
C32 C37 1.530(3) . ?
C32 C33 1.538(3) . ?
C32 H32 1.0000 . ?
C33 C34 1.535(3) . ?
C33 H33A 0.9900 . ?
C33 H33B 0.9900 . ?
C34 C35 1.524(4) . ?
C34 H34A 0.9900 . ?
C34 H34B 0.9900 . ?
C35 C36 1.528(3) . ?
C35 H35A 0.9900 . ?
C35 H35B 0.9900 . ?
C36 C37 1.530(3) . ?
C36 H36A 0.9900 . ?
C36 H36B 0.9900 . ?
C37 H37A 0.9900 . ?
C37 H37B 0.9900 . ?
C38 C39 1.531(3) . ?
C38 C43 1.536(3) . ?
C38 H38 1.0000 . ?
C39 C40 1.516(3) . ?
C39 H39A 0.9900 . ?
C39 H39B 0.9900 . ?
C40 C41 1.518(3) . ?
C40 H40A 0.9900 . ?
C40 H40B 0.9900 . ?
C41 C42 1.525(3) . ?
C41 H41A 0.9900 . ?
C41 H41B 0.9900 . ?
C42 C43 1.523(3) . ?
C42 H42A 0.9900 . ?
C42 H42B 0.9900 . ?
C43 H43A 0.9900 . ?
C43 H43B 0.9900 . ?

loop_
_geom_torsion_atom_site_label_1
_geom_torsion_atom_site_label_2
_geom_torsion_atom_site_label_3
_geom_torsion_atom_site_label_4
_geom_torsion
_geom_torsion_site_symmetry_1
_geom_torsion_site_symmetry_2
_geom_torsion_site_symmetry_3
_geom_torsion_site_symmetry_4
_geom_torsion_publ_flag
C6 C1 C2 C3 -141.5(2) . . . . ?
C5 C1 C2 C3 3.5(3) . . . . ?
Ti1 C1 C2 C3 -66.68(17) . . . . ?
C6 C1 C2 Ti1 -74.8(2) . . . . ?
C5 C1 C2 Ti1 70.19(15) . . . . ?
C1 C2 C3 C4 -1.8(3) . . . . ?
Ti1 C2 C3 C4 -60.17(17) . . . . ?
C1 C2 C3 Ti1 58.37(16) . . . . ?
C2 C3 C4 C5 -0.7(3) . . . . ?
Ti1 C3 C4 C5 -58.65(16) . . . . ?
C2 C3 C4 Ti1 57.91(16) . . . . ?
C3 C4 C5 C1 3.0(3) . . . . ?
Ti1 C4 C5 C1 -61.31(15) . . . . ?
C3 C4 C5 Ti1 64.29(17) . . . . ?
C6 C1 C5 C4 141.0(2) . . . . ?
C2 C1 C5 C4 -4.0(3) . . . . ?
Ti1 C1 C5 C4 68.69(17) . . . . ?
C6 C1 C5 Ti1 72.3(2) . . . . ?
C2 C1 C5 Ti1 -72.65(15) . . . . ?
C2 C1 C6 C7 -179.9(2) . . . . ?
C5 C1 C6 C7 41.0(3) . . . . ?
Ti1 C1 C6 C7 108.45(19) . . . . ?
C2 C1 C6 C11 -41.1(3) . . . . ?
C5 C1 C6 C11 179.9(2) . . . . ?
Ti1 C1 C6 C11 -112.71(19) . . . . ?
C2 C1 C6 Ti1 71.6(2) . . . . ?
C5 C1 C6 Ti1 -67.42(19) . . . . ?
C1 C6 C7 C8 -160.2(2) . . . . ?
C11 C6 C7 C8 57.3(2) . . . . ?
Ti1 C6 C7 C8 -89.4(2) . . . . ?
C1 C6 C7 C12 80.1(2) . . . . ?
C11 C6 C7 C12 -62.4(2) . . . . ?
Ti1 C6 C7 C12 150.83(15) . . . . ?
C6 C7 C8 C9 -59.8(3) . . . . ?
C12 C7 C8 C9 59.8(3) . . . . ?
C7 C8 C9 C10 60.6(3) . . . . ?
C7 C8 C9 C13 -59.7(3) . . . . ?
C8 C9 C10 C11 -60.1(3) . . . . ?
C13 C9 C10 C11 60.0(3) . . . . ?
C1 C6 C11 C10 160.7(2) . . . . ?
C7 C6 C11 C10 -56.9(2) . . . . ?
Ti1 C6 C11 C10 88.4(2) . . . . ?
C1 C6 C11 C14 -80.4(3) . . . . ?
C7 C6 C11 C14 62.0(2) . . . . ?
Ti1 C6 C11 C14 -152.68(16) . . . . ?
C9 C10 C11 C6 59.1(2) . . . . ?
C9 C10 C11 C14 -59.0(2) . . . . ?
C6 C7 C12 C15 60.5(3) . . . . ?
C8 C7 C12 C15 -60.3(3) . . . . ?
C10 C9 C13 C15 -59.7(3) . . . . ?
C8 C9 C13 C15 59.7(3) . . . . ?
C6 C11 C14 C15 -61.2(2) . . . . ?
C10 C11 C14 C15 58.9(2) . . . . ?
C11 C14 C15 C13 -59.3(2) . . . . ?
C11 C14 C15 C12 60.2(3) . . . . ?
C9 C13 C15 C14 59.1(3) . . . . ?
C9 C13 C15 C12 -60.2(3) . . . . ?
C7 C12 C15 C14 -59.3(3) . . . . ?
C7 C12 C15 C13 60.6(3) . . . . ?
C20 C16 C17 C18 -1.6(3) . . . . ?
C21 C16 C17 C18 -169.6(2) . . . . ?
Ti1 C16 C17 C18 -67.48(16) . . . . ?
C20 C16 C17 Ti1 65.91(15) . . . . ?
C21 C16 C17 Ti1 -102.1(2) . . . . ?
C16 C17 C18 C19 1.9(3) . . . . ?
Ti1 C17 C18 C19 -64.34(17) . . . . ?
C16 C17 C18 Ti1 66.22(16) . . . . ?
C17 C18 C19 C20 -1.4(3) . . . . ?
Ti1 C18 C19 C20 -63.70(16) . . . . ?
C17 C18 C19 Ti1 62.26(17) . . . . ?
C18 C19 C20 C16 0.4(3) . . . . ?
Ti1 C19 C20 C16 -63.70(15) . . . . ?
C18 C19 C20 Ti1 64.14(16) . . . . ?
C17 C16 C20 C19 0.7(3) . . . . ?
C21 C16 C20 C19 170.0(2) . . . . ?
Ti1 C16 C20 C19 65.35(16) . . . . ?
C17 C16 C20 Ti1 -64.65(15) . . . . ?
C21 C16 C20 Ti1 104.66(19) . . . . ?
C20 C16 C21 C31 -45.4(2) . . . . ?
C17 C16 C21 C31 121.1(2) . . . . ?
Ti1 C16 C21 C31 37.76(17) . . . . ?
C20 C16 C21 C26 -164.8(2) . . . . ?
C17 C16 C21 C26 1.7(3) . . . . ?
Ti1 C16 C21 C26 -81.69(19) . . . . ?
C20 C16 C21 C22 73.4(3) . . . . ?
C17 C16 C21 C22 -120.2(3) . . . . ?
Ti1 C16 C21 C22 156.48(14) . . . . ?
C16 C21 C22 C27 66.8(2) . . . . ?
C31 C21 C22 C27 176.28(17) . . . . ?
C26 C21 C22 C27 -59.0(2) . . . . ?
C16 C21 C22 C23 -173.40(18) . . . . ?
C31 C21 C22 C23 -63.9(2) . . . . ?
C26 C21 C22 C23 60.8(2) . . . . ?
C27 C22 C23 C24 61.5(2) . . . . ?
C21 C22 C23 C24 -59.0(2) . . . . ?
C22 C23 C24 C28 -63.2(2) . . . . ?
C22 C23 C24 C25 57.2(2) . . . . ?
C28 C24 C25 C26 59.6(2) . . . . ?
C23 C24 C25 C26 -60.1(2) . . . . ?
C24 C25 C26 C29 -58.9(2) . . . . ?
C24 C25 C26 C21 62.8(2) . . . . ?
C16 C21 C26 C29 -67.2(2) . . . . ?
C31 C21 C26 C29 -177.73(18) . . . . ?
C22 C21 C26 C29 57.5(2) . . . . ?
C16 C21 C26 C25 173.71(18) . . . . ?
C31 C21 C26 C25 63.2(2) . . . . ?
C22 C21 C26 C25 -61.6(2) . . . . ?
C23 C22 C27 C30 -58.5(2) . . . . ?
C21 C22 C27 C30 63.0(2) . . . . ?
C23 C24 C28 C30 60.5(2) . . . . ?
C25 C24 C28 C30 -59.7(2) . . . . ?
C25 C26 C29 C30 60.7(2) . . . . ?
C21 C26 C29 C30 -58.7(2) . . . . ?
C26 C29 C30 C27 58.5(2) . . . . ?
C26 C29 C30 C28 -62.1(2) . . . . ?
C22 C27 C30 C29 -61.4(2) . . . . ?
C22 C27 C30 C28 57.8(2) . . . . ?
C24 C28 C30 C29 60.7(2) . . . . ?
C24 C28 C30 C27 -58.3(3) . . . . ?
C38 N2 C31 N1 3.5(3) . . . . ?
C38 N2 C31 C21 -167.34(18) . . . . ?
C32 N1 C31 N2 68.9(3) . . . . ?
Ti1 N1 C31 N2 -115.5(2) . . . . ?
C32 N1 C31 C21 -119.99(18) . . . . ?
Ti1 N1 C31 C21 55.63(19) . . . . ?
C16 C21 C31 N2 112.0(2) . . . . ?
C26 C21 C31 N2 -127.7(2) . . . . ?
C22 C21 C31 N2 -6.3(3) . . . . ?
C16 C21 C31 N1 -60.3(2) . . . . ?
C26 C21 C31 N1 60.0(2) . . . . ?
C22 C21 C31 N1 -178.54(16) . . . . ?
C31 N1 C32 C37 -116.1(2) . . . . ?
Ti1 N1 C32 C37 70.1(3) . . . . ?
C31 N1 C32 C33 115.3(2) . . . . ?
Ti1 N1 C32 C33 -58.6(3) . . . . ?
N1 C32 C33 C34 -166.43(19) . . . . ?
C37 C32 C33 C34 60.0(2) . . . . ?
C32 C33 C34 C35 -57.7(3) . . . . ?
C33 C34 C35 C36 53.8(3) . . . . ?
C34 C35 C36 C37 -53.6(3) . . . . ?
N1 C32 C37 C36 169.30(19) . . . . ?
C33 C32 C37 C36 -59.8(2) . . . . ?
C35 C36 C37 C32 57.3(3) . . . . ?
C31 N2 C38 C39 -115.3(2) . . . . ?
C31 N2 C38 C43 126.2(2) . . . . ?
N2 C38 C39 C40 -173.67(19) . . . . ?
C43 C38 C39 C40 -55.7(3) . . . . ?
C38 C39 C40 C41 56.2(3) . . . . ?
C39 C40 C41 C42 -54.3(3) . . . . ?
C40 C41 C42 C43 53.6(3) . . . . ?
C41 C42 C43 C38 -55.8(3) . . . . ?
N2 C38 C43 C42 174.96(18) . . . . ?
C39 C38 C43 C42 56.1(2) . . . . ?
